data_7245023
loop_
_publ_author_name
'Budzikur, Daria'
'Kinzhybalo, Vasyl'
'\'Slepokura, Katarzyna'

_publ_section_title
;
 Crystal engineering and structural diversity of 2-aminopyridinium
 hypodiphosphates obtained by crystallization and dehydration
;
_journal_name_full CrystEngComm
_journal_paper_doi 10.1039/D2CE00261B
_journal_year 2022
_chemical_formula_moiety '2(C5 H7 N2), (H2P2O6), (H4 P2 O6)'
_chemical_formula_sum 'C10 H20 N4 O12 P4'
_chemical_formula_weight 512.18
_space_group_crystal_system triclinic
_space_group_IT_number 2
_space_group_name_Hall '-P 1'
_space_group_name_H-M_alt 'P -1'
_atom_sites_solution_hydrogens mixed
_atom_sites_solution_primary dual
_atom_sites_solution_secondary difmap
_audit_creation_method SHELXL-2016/6
_audit_update_record
;
2022-02-24 deposited with the CCDC.	2022-05-13 downloaded from the CCDC.
;
_cell_angle_alpha 107.37(3)
_cell_angle_beta 105.74(2)
_cell_angle_gamma 102.95(2)
_cell_formula_units_Z 1
_cell_length_a 7.528(2)
_cell_length_b 8.333(2)
_cell_length_c 9.306(3)
_cell_measurement_reflns_used 13147
_cell_measurement_temperature 100(2)
_cell_measurement_theta_max 72.926
_cell_measurement_theta_min 5.8340
_cell_volume 505.8(3)
_computing_cell_refinement 'CrysAlisPro 1.171.41.80a (Rigaku OD, 2020)'
_computing_data_collection 'CrysAlisPro 1.171.41.80a (Rigaku OD, 2020)'
_computing_data_reduction 'CrysAlisPro 1.171.41.80a (Rigaku OD, 2020)'
_computing_structure_refinement 'SHELXL-2016/6 (Sheldrick, 2016)'
_computing_structure_solution 'SHELXT-2016/6 (Sheldrick, 2016)'
_diffrn_ambient_temperature 100(2)
_diffrn_detector 'Hybrid Pixel Array Detector'
_diffrn_detector_area_resol_mean 10.0000
_diffrn_detector_type 'HyPix-Arc 150'
_diffrn_measured_fraction_theta_full 0.993
_diffrn_measured_fraction_theta_max 0.938
_diffrn_measurement_device 'four-circle diffractometer'
_diffrn_measurement_device_type 'Rigaku XtaLAB Synergy R, DW system, HyPix-Arc 150'
_diffrn_measurement_method '\w scans'
_diffrn_radiation_type CuK\a
_diffrn_radiation_wavelength 1.5418
_diffrn_reflns_av_R_equivalents 0.0476
_diffrn_reflns_av_unetI/netI 0.0163
_diffrn_reflns_Laue_measured_fraction_full 0.993
_diffrn_reflns_Laue_measured_fraction_max 0.938
_diffrn_reflns_limit_h_max 9
_diffrn_reflns_limit_h_min -8
_diffrn_reflns_limit_k_max 10
_diffrn_reflns_limit_k_min -10
_diffrn_reflns_limit_l_max 11
_diffrn_reflns_limit_l_min -11
_diffrn_reflns_number 16674
_diffrn_reflns_point_group_measured_fraction_full 0.993
_diffrn_reflns_point_group_measured_fraction_max 0.938
_diffrn_reflns_theta_full 67.680
_diffrn_reflns_theta_max 73.410
_diffrn_reflns_theta_min 5.898
_diffrn_source 'Rotating-anode X-ray tube'
_diffrn_source_type 'Rigaku (Cu) X-ray Source'
_exptl_absorpt_coefficient_mu 4.107
_exptl_absorpt_correction_T_max 1.00000
_exptl_absorpt_correction_T_min 0.37154
_exptl_absorpt_correction_type multi-scan
_exptl_absorpt_process_details
;
CrysAlisPro 1.171.41.80a (Rigaku Oxford Diffraction, 2020)
Empirical absorption correction using spherical harmonics,
implemented in SCALE3 ABSPACK scaling algorithm.
;
_exptl_crystal_colour colourless
_exptl_crystal_density_diffrn 1.681
_exptl_crystal_description plate
_exptl_crystal_F_000 264
_exptl_crystal_size_max 0.470
_exptl_crystal_size_mid 0.210
_exptl_crystal_size_min 0.200
_refine_diff_density_max 0.469
_refine_diff_density_min -0.534
_refine_diff_density_rms 0.082
_refine_ls_extinction_method none
_refine_ls_goodness_of_fit_ref 1.103
_refine_ls_hydrogen_treatment mixed
_refine_ls_matrix_type full
_refine_ls_number_parameters 145
_refine_ls_number_reflns 1922
_refine_ls_number_restraints 3
_refine_ls_restrained_S_all 1.102
_refine_ls_R_factor_all 0.0371
_refine_ls_R_factor_gt 0.0370
_refine_ls_shift/su_max 0.000
_refine_ls_shift/su_mean 0.000
_refine_ls_structure_factor_coef Fsqd
_refine_ls_weighting_details 'w=1/[\s^2^(Fo^2^)+(0.0577P)^2^+0.5199P] where P=(Fo^2^+2Fc^2^)/3'
_refine_ls_weighting_scheme calc
_refine_ls_wR_factor_gt 0.0990
_refine_ls_wR_factor_ref 0.0991
_reflns_Friedel_coverage 0.000
_reflns_number_gt 1921
_reflns_number_total 1922
_reflns_threshold_expression 'I > 2\s(I)'
_cod_data_source_file d2ce00261b4.cif
_cod_data_source_block 2aminopyr12
_cod_database_code 7245023
_shelx_shelxl_version_number 2016/6
_shelx_space_group_comment
;
The symmetry employed for this shelxl refinement is uniquely defined
by the following loop, which should always be used as a source of
symmetry information in preference to the above space-group names.
They are only intended as comments.
;
_shelx_estimated_absorpt_t_min 0.248
_shelx_estimated_absorpt_t_max 0.494

loop_
_space_group_symop_operation_xyz
'x, y, z'
'-x, -y, -z'

loop_
_atom_site_label
_atom_site_type_symbol
_atom_site_fract_x
_atom_site_fract_y
_atom_site_fract_z
_atom_site_U_iso_or_equiv
_atom_site_adp_type
_atom_site_occupancy
_atom_site_site_symmetry_order
_atom_site_calc_flag
_atom_site_refinement_flags_posn
_atom_site_refinement_flags_adp
_atom_site_refinement_flags_occupancy
_atom_site_disorder_assembly
_atom_site_disorder_group
P1A P 0.00610(7) 0.37853(6) 0.51916(6) 0.01201(17) Uani 1 1 d . . . . .
O1A O -0.0425(2) 0.38950(18) 0.66892(16) 0.0156(3) Uani 1 1 d . . . . .
O2A O 0.2096(2) 0.37023(18) 0.53432(17) 0.0152(3) Uani 1 1 d . . . . .
O3A O -0.1447(2) 0.22204(18) 0.36189(17) 0.0167(3) Uani 1 1 d D . . . .
H3PA H -0.261807 0.193793 0.355403 0.025 Uiso 1 1 d DR U . . .
P1B P -0.39471(7) -0.00270(6) 0.60486(6) 0.01281(17) Uani 1 1 d . . . . .
O1B O -0.4966(2) -0.11556(19) 0.67519(18) 0.0181(3) Uani 1 1 d . . . . .
O2B O -0.2379(2) -0.06186(19) 0.54654(18) 0.0185(3) Uani 1 1 d D . . . .
H2PB H -0.236292 -0.166969 0.517487 0.028 Uiso 1 1 d DR U . . .
O3B O -0.2921(2) 0.19500(18) 0.72305(16) 0.0164(3) Uani 1 1 d D . . . .
H3PB H -0.214638 0.257922 0.695459 0.025 Uiso 1 1 d DR U . . .
N1 N 0.5202(3) 0.5985(2) 0.8162(2) 0.0156(4) Uani 1 1 d . . . . .
H1N H 0.432(4) 0.534(4) 0.737(3) 0.019 Uiso 1 1 d . U . . .
C2 C 0.4933(3) 0.6765(3) 0.9544(2) 0.0150(4) Uani 1 1 d . . . . .
N2 N 0.3132(3) 0.6346(2) 0.9589(2) 0.0189(4) Uani 1 1 d . . . . .
H2N1 H 0.221(4) 0.563(4) 0.875(4) 0.023 Uiso 1 1 d . U . . .
H2N2 H 0.306(4) 0.687(3) 1.057(3) 0.023 Uiso 1 1 d . U . . .
C3 C 0.6588(3) 0.7996(3) 1.0895(3) 0.0199(4) Uani 1 1 d . . . . .
H3 H 0.645476 0.857052 1.188848 0.024 Uiso 1 1 calc R U . . .
C4 C 0.8388(3) 0.8352(3) 1.0761(3) 0.0229(5) Uani 1 1 d . . . . .
H4 H 0.950448 0.917863 1.166870 0.027 Uiso 1 1 calc R U . . .
C5 C 0.8607(3) 0.7512(3) 0.9295(3) 0.0224(5) Uani 1 1 d . . . . .
H5 H 0.985656 0.775715 0.920256 0.027 Uiso 1 1 calc R U . . .
C6 C 0.6986(3) 0.6342(3) 0.8017(3) 0.0193(4) Uani 1 1 d . . . . .
H6 H 0.709714 0.576734 0.701300 0.023 Uiso 1 1 calc R U . . .

loop_
_atom_site_aniso_label
_atom_site_aniso_U_11
_atom_site_aniso_U_22
_atom_site_aniso_U_33
_atom_site_aniso_U_23
_atom_site_aniso_U_13
_atom_site_aniso_U_12
P1A 0.0095(3) 0.0114(3) 0.0127(3) 0.0029(2) 0.0044(2) 0.00091(19)
O1A 0.0136(7) 0.0149(7) 0.0158(7) 0.0050(5) 0.0063(5) 0.0001(5)
O2A 0.0109(7) 0.0154(7) 0.0181(7) 0.0043(6) 0.0063(5) 0.0039(5)
O3A 0.0125(7) 0.0142(7) 0.0159(7) 0.0006(6) 0.0044(6) -0.0010(5)
P1B 0.0094(3) 0.0132(3) 0.0143(3) 0.0051(2) 0.0043(2) 0.00140(19)
O1B 0.0120(7) 0.0206(7) 0.0215(7) 0.0120(6) 0.0048(6) 0.0013(6)
O2B 0.0133(7) 0.0159(7) 0.0283(8) 0.0081(6) 0.0104(6) 0.0056(6)
O3B 0.0154(7) 0.0143(7) 0.0154(7) 0.0028(6) 0.0075(6) -0.0011(5)
N1 0.0137(8) 0.0161(8) 0.0138(8) 0.0043(7) 0.0036(7) 0.0026(7)
C2 0.0155(10) 0.0139(9) 0.0154(9) 0.0061(8) 0.0051(8) 0.0045(8)
N2 0.0144(9) 0.0218(9) 0.0149(9) 0.0027(7) 0.0054(7) 0.0013(7)
C3 0.0180(10) 0.0184(10) 0.0172(10) 0.0023(8) 0.0039(8) 0.0042(8)
C4 0.0144(10) 0.0196(10) 0.0256(11) 0.0047(9) 0.0014(8) 0.0017(8)
C5 0.0135(10) 0.0237(11) 0.0299(12) 0.0107(9) 0.0081(9) 0.0050(8)
C6 0.0188(10) 0.0209(10) 0.0230(11) 0.0104(9) 0.0116(9) 0.0078(8)

loop_
_atom_type_symbol
_atom_type_description
_atom_type_scat_dispersion_real
_atom_type_scat_dispersion_imag
_atom_type_scat_source
C C 0.0181 0.0091 'International Tables Vol C Tables 4.2.6.8 and 6.1.1.4'
H H 0.0000 0.0000 'International Tables Vol C Tables 4.2.6.8 and 6.1.1.4'
N N 0.0311 0.0180 'International Tables Vol C Tables 4.2.6.8 and 6.1.1.4'
O O 0.0492 0.0322 'International Tables Vol C Tables 4.2.6.8 and 6.1.1.4'
P P 0.2955 0.4335 'International Tables Vol C Tables 4.2.6.8 and 6.1.1.4'

loop_
_geom_angle_atom_site_label_1
_geom_angle_atom_site_label_2
_geom_angle_atom_site_label_3
_geom_angle
_geom_angle_site_symmetry_1
_geom_angle_site_symmetry_3
_geom_angle_publ_flag
O1A P1A O2A 114.30(8) . . yes
O1A P1A O3A 113.99(8) . . yes
O2A P1A O3A 108.45(8) . . yes
O1A P1A P1A 106.62(7) . 2_566 yes
O2A P1A P1A 107.04(7) . 2_566 yes
O3A P1A P1A 105.86(7) . 2_566 yes
P1A O3A H3PA 116.5 . . ?
O1B P1B O2B 116.13(9) . . yes
O1B P1B O3B 112.85(8) . . yes
O2B P1B O3B 105.95(8) . . yes
O1B P1B P1B 110.06(7) . 2_456 yes
O2B P1B P1B 105.73(7) . 2_456 yes
O3B P1B P1B 105.33(7) . 2_456 yes
P1B O2B H2PB 124.4 . . ?
P1B O3B H3PB 115.4 . . ?
C2 N1 C6 122.96(19) . . ?
C2 N1 H1N 121(2) . . ?
C6 N1 H1N 116(2) . . ?
N2 C2 N1 119.36(19) . . ?
N2 C2 C3 122.71(19) . . ?
N1 C2 C3 117.93(19) . . ?
C2 N2 H2N1 118.1(19) . . ?
C2 N2 H2N2 115.0(17) . . ?
H2N1 N2 H2N2 127(2) . . ?
C4 C3 C2 119.4(2) . . ?
C4 C3 H3 120.3 . . ?
C2 C3 H3 120.3 . . ?
C3 C4 C5 120.9(2) . . ?
C3 C4 H4 119.6 . . ?
C5 C4 H4 119.6 . . ?
C6 C5 C4 118.3(2) . . ?
C6 C5 H5 120.9 . . ?
C4 C5 H5 120.9 . . ?
C5 C6 N1 120.5(2) . . ?
C5 C6 H6 119.7 . . ?
N1 C6 H6 119.7 . . ?

loop_
_geom_bond_atom_site_label_1
_geom_bond_atom_site_label_2
_geom_bond_distance
_geom_bond_site_symmetry_2
_geom_bond_publ_flag
P1A O1A 1.5167(15) . yes
P1A O2A 1.5192(14) . yes
P1A O3A 1.5579(16) . yes
P1A P1A 2.1750(11) 2_566 yes
O3A H3PA 0.8400 . ?
P1B O1B 1.4894(15) . yes
P1B O2B 1.5425(15) . yes
P1B O3B 1.5515(16) . yes
P1B P1B 2.1748(12) 2_456 yes
O2B H2PB 0.8400 . ?
O3B H3PB 0.8400 . ?
N1 C2 1.348(3) . ?
N1 C6 1.362(3) . ?
N1 H1N 0.78(3) . ?
C2 N2 1.337(3) . ?
C2 C3 1.412(3) . ?
N2 H2N1 0.83(3) . ?
N2 H2N2 0.91(3) . ?
C3 C4 1.368(3) . ?
C3 H3 0.9500 . ?
C4 C5 1.408(3) . ?
C4 H4 0.9500 . ?
C5 C6 1.356(3) . ?
C5 H5 0.9500 . ?
C6 H6 0.9500 . ?

loop_
_geom_hbond_atom_site_label_D
_geom_hbond_atom_site_label_H
_geom_hbond_atom_site_label_A
_geom_hbond_distance_DH
_geom_hbond_distance_HA
_geom_hbond_distance_DA
_geom_hbond_angle_DHA
_geom_hbond_site_symmetry_A
O3A H3PA O1B 0.84 1.70 2.536(2) 173.6 2_456
O2B H2PB O2A 0.84 1.69 2.528(2) 174.6 2_556
O3B H3PB O1A 0.84 1.62 2.459(2) 171.6 .
N1 H1N O2A 0.78(3) 1.99(3) 2.769(3) 179(3) .
N2 H2N1 O1A 0.83(3) 2.17(3) 2.993(3) 173(3) .
N2 H2N2 O3B 0.91(3) 2.04(3) 2.941(3) 180(3) 2_567
C6 H6 O2A 0.95 2.56 3.372(3) 143.6 2_666

loop_
_geom_torsion_atom_site_label_1
_geom_torsion_atom_site_label_2
_geom_torsion_atom_site_label_3
_geom_torsion_atom_site_label_4
_geom_torsion
_geom_torsion_site_symmetry_1
_geom_torsion_site_symmetry_2
_geom_torsion_site_symmetry_3
_geom_torsion_site_symmetry_4
_geom_torsion_publ_flag
C6 N1 C2 N2 179.86(19) . . . . ?
C6 N1 C2 C3 -0.5(3) . . . . ?
N2 C2 C3 C4 179.7(2) . . . . ?
N1 C2 C3 C4 0.1(3) . . . . ?
C2 C3 C4 C5 0.1(3) . . . . ?
C3 C4 C5 C6 0.2(3) . . . . ?
C4 C5 C6 N1 -0.6(3) . . . . ?
C2 N1 C6 C5 0.8(3) . . . . ?
O1A P1A P1A O1A 180.000(1) . . 2_566 2_566 yes
O2A P1A P1A O1A 57.27(9) . . 2_566 2_566 yes
O3A P1A P1A O1A -58.27(9) . . 2_566 2_566 yes
O1A P1A P1A O2A -57.27(9) . . 2_566 2_566 yes
O2A P1A P1A O2A 180.000(0) . . 2_566 2_566 yes
O3A P1A P1A O2A 64.45(9) . . 2_566 2_566 yes
O1A P1A P1A O3A 58.27(9) . . 2_566 2_566 yes
O2A P1A P1A O3A -64.45(9) . . 2_566 2_566 yes
O3A P1A P1A O3A 180.000(0) . . 2_566 2_566 yes
O1B P1B P1B O1B 180.000(0) . . 2_456 2_456 yes
O2B P1B P1B O1B -53.84(10) . . 2_456 2_456 yes
O3B P1B P1B O1B 58.08(10) . . 2_456 2_456 yes
O1B P1B P1B O2B 53.84(10) . . 2_456 2_456 yes
O2B P1B P1B O2B 180.000(0) . . 2_456 2_456 yes
O3B P1B P1B O2B -68.08(9) . . 2_456 2_456 yes
O1B P1B P1B O3B -58.08(10) . . 2_456 2_456 yes
O2B P1B P1B O3B 68.08(9) . . 2_456 2_456 yes
O3B P1B P1B O3B 180.000(0) . . 2_456 2_456 yes
